data_4336469
loop_
_publ_author_name
'Ioannis Bratsos'
'Simone Calmo'
'Ennio Zangrando'
'Gabriele Balducci'
'Enzo Alessio'

_publ_section_title
;
 New Cationic and Neutral Ru(II)- and Os(II)-dmso carbonyl Compounds
;
_journal_name_full 'Inorganic Chemistry'
_journal_page_first 12120
_journal_page_last 12130
_journal_paper_doi 10.1021/ic401940z
_journal_volume 52
_journal_year 2013
_chemical_formula_moiety 'C7 H18 Cl2 O4 Os S3'
_chemical_formula_sum 'C7 H18 Cl2 O4 Os S3'
_chemical_formula_weight 523.49
_chemical_name_systematic
;
 ?
;
_space_group_IT_number 88
_symmetry_cell_setting tetragonal
_symmetry_space_group_name_Hall '-I 4ad'
_symmetry_space_group_name_H-M 'I 41/a :2'
_atom_sites_solution_hydrogens geom
_atom_sites_solution_primary direct
_atom_sites_solution_secondary difmap
_audit_creation_method SHELXL-97
_cell_angle_alpha 90.00
_cell_angle_beta 90.00
_cell_angle_gamma 90.00
_cell_formula_units_Z 16
_cell_length_a 19.6180(12)
_cell_length_b 19.6180(12)
_cell_length_c 16.4140(10)
_cell_measurement_temperature 293(2)
_cell_volume 6317.2(7)
_computing_cell_refinement 'Denzo (Otwinowski & Minor 1997)'
_computing_data_collection 'Nonius, Supergui'
_computing_data_reduction 'Denzo and Scalepack (Otwinowski & Minor 1997)'
_computing_molecular_graphics 'Ortep3 for Windows (Farrugia,1997)'
_computing_publication_material 'Wingx Version 2013.2 (Farrugia, 2012)'
_computing_structure_refinement 'SHELX97 (Sheldrick, 2008)'
_computing_structure_solution 'SHELX97 (Sheldrick, 2008)'
_diffrn_ambient_temperature 293(2)
_diffrn_measured_fraction_theta_full 0.961
_diffrn_measured_fraction_theta_max 0.961
_diffrn_measurement_device_type 'BRUKER SMART APEX CCD DIFFRACTOMETER'
_diffrn_measurement_method 'OMEGA-PHI SCAN'
_diffrn_radiation_monochromator graphite
_diffrn_radiation_source 'fine-focus sealed tube'
_diffrn_radiation_type CuK\a
_diffrn_radiation_wavelength 1.54180
_diffrn_reflns_av_R_equivalents 0.0930
_diffrn_reflns_av_sigmaI/netI 0.0812
_diffrn_reflns_limit_h_max 16
_diffrn_reflns_limit_h_min -15
_diffrn_reflns_limit_k_max 22
_diffrn_reflns_limit_k_min -22
_diffrn_reflns_limit_l_max 18
_diffrn_reflns_limit_l_min -18
_diffrn_reflns_number 23480
_diffrn_reflns_theta_full 63.97
_diffrn_reflns_theta_max 63.97
_diffrn_reflns_theta_min 3.51
_exptl_absorpt_coefficient_mu 22.098
_exptl_absorpt_correction_T_max 0.0047
_exptl_absorpt_correction_T_min 0.0024
_exptl_absorpt_correction_type refdelf
_exptl_absorpt_process_details
;
Parkin S,Moezzi B & Hope H, (1995) J. Appl. Cryst. 28, 53-56
cubic fit to sin(theta)/lambda - 24 parameters
;
_exptl_crystal_colour colorless
_exptl_crystal_density_diffrn 2.202
_exptl_crystal_description needle
_exptl_crystal_F_000 4000
_exptl_crystal_size_max 0.40
_exptl_crystal_size_mid 0.28
_exptl_crystal_size_min 0.25
_refine_diff_density_max 2.187
_refine_diff_density_min -1.359
_refine_diff_density_rms 0.317
_refine_ls_extinction_method none
_refine_ls_goodness_of_fit_ref 0.995
_refine_ls_hydrogen_treatment constr
_refine_ls_matrix_type full
_refine_ls_number_parameters 159
_refine_ls_number_reflns 2524
_refine_ls_number_restraints 0
_refine_ls_restrained_S_all 0.995
_refine_ls_R_factor_all 0.0748
_refine_ls_R_factor_gt 0.0554
_refine_ls_shift/su_max 0.000
_refine_ls_shift/su_mean 0.000
_refine_ls_structure_factor_coef Fsqd
_refine_ls_weighting_details 'calc w=1/[\s^2^(Fo^2^)+(0.0800P)^2^+0.0000P] where P=(Fo^2^+2Fc^2^)/3'
_refine_ls_weighting_scheme calc
_refine_ls_wR_factor_gt 0.1296
_refine_ls_wR_factor_ref 0.1358
_reflns_number_gt 1834
_reflns_number_total 2524
_reflns_threshold_expression >2\s(I)
_cod_data_source_file ic401940z_si_002_4.cif
_cod_data_source_block comp19
_cod_original_sg_symbol_H-M 'I 41/a'
_cod_database_code 4336469

loop_
_symmetry_equiv_pos_as_xyz
'x, y, z'
'-x, -y+1/2, z'
'-y+3/4, x+1/4, z+1/4'
'y+1/4, -x+1/4, z+1/4'
'x+1/2, y+1/2, z+1/2'
'-x+1/2, -y+1, z+1/2'
'-y+5/4, x+3/4, z+3/4'
'y+3/4, -x+3/4, z+3/4'
'-x, -y, -z'
'x, y-1/2, -z'
'y-3/4, -x-1/4, -z-1/4'
'-y-1/4, x-1/4, -z-1/4'
'-x+1/2, -y+1/2, -z+1/2'
'x+1/2, y, -z+1/2'
'y-1/4, -x+1/4, -z+1/4'
'-y+1/4, x+1/4, -z+1/4'

loop_
_atom_site_label
_atom_site_type_symbol
_atom_site_fract_x
_atom_site_fract_y
_atom_site_fract_z
_atom_site_U_iso_or_equiv
_atom_site_adp_type
_atom_site_occupancy
_atom_site_symmetry_multiplicity
_atom_site_calc_flag
_atom_site_refinement_flags
Os Os 0.46662(2) 0.02241(2) 0.73830(3) 0.0182(2) Uani 1 1 d .
Cl1 Cl 0.42925(17) 0.00798(18) 0.59937(17) 0.0376(8) Uani 1 1 d .
Cl2 Cl 0.43960(16) -0.09577(15) 0.76288(18) 0.0291(7) Uani 1 1 d .
S1 S 0.57437(16) -0.01820(16) 0.7011(2) 0.0311(8) Uani 1 1 d .
S2 S 0.49599(17) 0.13339(16) 0.7194(2) 0.0356(8) Uani 1 1 d .
S3 S 0.35282(14) 0.05207(15) 0.77093(17) 0.0213(6) Uani 1 1 d .
O1 O 0.6233(5) 0.0301(5) 0.6660(6) 0.048(3) Uani 1 1 d .
O2 O 0.4476(5) 0.1847(4) 0.7472(8) 0.064(4) Uani 1 1 d .
O3 O 0.3402(5) 0.0677(4) 0.8571(5) 0.033(2) Uani 1 1 d .
O4 O 0.4994(6) 0.0354(6) 0.9152(6) 0.056(3) Uani 1 1 d .
C1 C 0.4893(6) 0.0314(6) 0.8484(8) 0.030(3) Uani 1 1 d .
C2 C 0.5682(8) -0.0878(8) 0.6308(9) 0.057(5) Uani 1 1 d .
H2A H 0.5570 -0.0706 0.5777 0.085 Uiso 1 1 calc R
H2B H 0.5332 -0.1186 0.6485 0.085 Uiso 1 1 calc R
H2C H 0.6110 -0.1113 0.6285 0.085 Uiso 1 1 calc R
C3 C 0.6135(7) -0.0591(7) 0.7837(9) 0.048(4) Uani 1 1 d .
H3A H 0.6513 -0.0858 0.7645 0.073 Uiso 1 1 calc R
H3B H 0.5811 -0.0884 0.8102 0.073 Uiso 1 1 calc R
H3C H 0.6296 -0.0256 0.8218 0.073 Uiso 1 1 calc R
C4 C 0.5177(8) 0.1513(8) 0.6162(9) 0.057(5) Uani 1 1 d .
H4A H 0.4769 0.1537 0.5840 0.086 Uiso 1 1 calc R
H4B H 0.5466 0.1158 0.5956 0.086 Uiso 1 1 calc R
H4C H 0.5413 0.1941 0.6134 0.086 Uiso 1 1 calc R
C5 C 0.5745(7) 0.1547(7) 0.7680(10) 0.053(4) Uani 1 1 d .
H5A H 0.5861 0.2012 0.7558 0.079 Uiso 1 1 calc R
H5B H 0.6099 0.1251 0.7485 0.079 Uiso 1 1 calc R
H5C H 0.5698 0.1494 0.8259 0.079 Uiso 1 1 calc R
C6 C 0.2967(6) -0.0142(7) 0.7425(8) 0.039(4) Uani 1 1 d .
H6A H 0.3047 -0.0533 0.7763 0.059 Uiso 1 1 calc R
H6B H 0.3044 -0.0261 0.6865 0.059 Uiso 1 1 calc R
H6C H 0.2504 0.0008 0.7491 0.059 Uiso 1 1 calc R
C7 C 0.3176(6) 0.1177(6) 0.7124(8) 0.033(3) Uani 1 1 d .
H7A H 0.2702 0.1226 0.7256 0.049 Uiso 1 1 calc R
H7B H 0.3223 0.1069 0.6557 0.049 Uiso 1 1 calc R
H7C H 0.3410 0.1596 0.7239 0.049 Uiso 1 1 calc R

loop_
_atom_site_aniso_label
_atom_site_aniso_U_11
_atom_site_aniso_U_22
_atom_site_aniso_U_33
_atom_site_aniso_U_23
_atom_site_aniso_U_13
_atom_site_aniso_U_12
Os 0.0220(3) 0.0223(3) 0.0104(3) 0.0015(2) -0.0007(2) -0.0011(2)
Cl1 0.045(2) 0.061(2) 0.0062(14) 0.0035(14) -0.0007(13) 0.0042(16)
Cl2 0.0388(18) 0.0227(15) 0.0259(16) 0.0023(13) 0.0058(13) -0.0063(13)
S1 0.0279(18) 0.0331(18) 0.0322(18) 0.0101(15) 0.0073(14) 0.0050(13)
S2 0.0297(18) 0.0239(17) 0.053(2) 0.0116(16) -0.0082(16) -0.0035(13)
S3 0.0217(15) 0.0312(17) 0.0110(13) -0.0005(12) -0.0018(12) 0.0008(12)
O1 0.039(6) 0.045(6) 0.059(7) 0.024(5) 0.017(5) 0.007(5)
O2 0.052(7) 0.018(5) 0.122(12) -0.014(6) -0.002(7) 0.001(5)
O3 0.049(6) 0.043(6) 0.008(4) -0.004(4) 0.006(4) 0.009(4)
O4 0.067(8) 0.079(8) 0.023(6) 0.007(6) -0.005(5) -0.011(6)
C1 0.025(7) 0.038(8) 0.027(8) 0.019(6) 0.011(6) -0.002(5)
C2 0.065(11) 0.053(11) 0.051(10) -0.032(8) 0.018(9) -0.003(8)
C3 0.042(9) 0.051(10) 0.052(10) 0.017(8) 0.003(8) 0.017(7)
C4 0.050(9) 0.061(10) 0.061(10) 0.050(8) 0.003(8) -0.001(7)
C5 0.034(8) 0.040(8) 0.083(11) -0.001(8) -0.033(8) -0.023(6)
C6 0.024(7) 0.051(9) 0.043(9) -0.001(7) 0.001(6) -0.007(6)
C7 0.036(8) 0.038(8) 0.024(7) 0.006(6) -0.004(6) 0.007(6)

loop_
_atom_type_symbol
_atom_type_description
_atom_type_scat_dispersion_real
_atom_type_scat_dispersion_imag
_atom_type_scat_source
C C 0.0181 0.0091 'International Tables Vol C Tables 4.2.6.8 and 6.1.1.4'
H H 0.0000 0.0000 'International Tables Vol C Tables 4.2.6.8 and 6.1.1.4'
O O 0.0492 0.0322 'International Tables Vol C Tables 4.2.6.8 and 6.1.1.4'
S S 0.3331 0.5567 'International Tables Vol C Tables 4.2.6.8 and 6.1.1.4'
Cl Cl 0.3639 0.7018 'International Tables Vol C Tables 4.2.6.8 and 6.1.1.4'
Os Os -4.9801 6.2216 'International Tables Vol C Tables 4.2.6.8 and 6.1.1.4'

loop_
_geom_angle_atom_site_label_1
_geom_angle_atom_site_label_2
_geom_angle_atom_site_label_3
_geom_angle
C1 Os S2 88.9(4)
C1 Os S1 94.0(4)
S2 Os S1 93.53(12)
C1 Os S3 89.0(4)
S2 Os S3 91.98(11)
S1 Os S3 173.79(11)
C1 Os Cl1 175.8(4)
S2 Os Cl1 93.46(13)
S1 Os Cl1 89.32(12)
S3 Os Cl1 87.48(10)
C1 Os Cl2 88.9(4)
S2 Os Cl2 177.38(12)
S1 Os Cl2 85.12(11)
S3 Os Cl2 89.49(10)
Cl1 Os Cl2 88.77(11)
O1 S1 C3 108.2(7)
O1 S1 C2 106.4(7)
C3 S1 C2 100.3(8)
O1 S1 Os 118.3(4)
C3 S1 Os 110.5(5)
C2 S1 Os 111.5(5)
O2 S2 C4 108.5(7)
O2 S2 C5 105.1(7)
C4 S2 C5 99.9(7)
O2 S2 Os 117.0(5)
C4 S2 Os 112.3(5)
C5 S2 Os 112.5(5)
O3 S3 C7 108.0(6)
O3 S3 C6 107.6(6)
C7 S3 C6 98.6(6)
O3 S3 Os 115.3(4)
C7 S3 Os 115.4(5)
C6 S3 Os 110.3(5)
O4 C1 Os 176.2(12)
S1 C2 H2A 109.5
S1 C2 H2B 109.5
H2A C2 H2B 109.5
S1 C2 H2C 109.5
H2A C2 H2C 109.5
H2B C2 H2C 109.5
S1 C3 H3A 109.5
S1 C3 H3B 109.5
H3A C3 H3B 109.5
S1 C3 H3C 109.5
H3A C3 H3C 109.5
H3B C3 H3C 109.5
S2 C4 H4A 109.5
S2 C4 H4B 109.5
H4A C4 H4B 109.5
S2 C4 H4C 109.5
H4A C4 H4C 109.5
H4B C4 H4C 109.5
S2 C5 H5A 109.5
S2 C5 H5B 109.5
H5A C5 H5B 109.5
S2 C5 H5C 109.5
H5A C5 H5C 109.5
H5B C5 H5C 109.5
S3 C6 H6A 109.5
S3 C6 H6B 109.5
H6A C6 H6B 109.5
S3 C6 H6C 109.5
H6A C6 H6C 109.5
H6B C6 H6C 109.5
S3 C7 H7A 109.5
S3 C7 H7B 109.5
H7A C7 H7B 109.5
S3 C7 H7C 109.5
H7A C7 H7C 109.5
H7B C7 H7C 109.5

loop_
_geom_bond_atom_site_label_1
_geom_bond_atom_site_label_2
_geom_bond_distance
Os C1 1.870(14)
Os S2 2.273(3)
Os S1 2.340(3)
Os S3 2.369(3)
Os Cl1 2.412(3)
Os Cl2 2.412(3)
S1 O1 1.467(9)
S1 C3 1.753(13)
S1 C2 1.791(13)
S2 O2 1.456(10)
S2 C4 1.782(14)
S2 C5 1.785(12)
S3 O3 1.468(8)
S3 C7 1.748(12)
S3 C6 1.768(12)
O4 C1 1.116(16)
C2 H2A 0.9600
C2 H2B 0.9600
C2 H2C 0.9600
C3 H3A 0.9600
C3 H3B 0.9600
C3 H3C 0.9600
C4 H4A 0.9600
C4 H4B 0.9600
C4 H4C 0.9600
C5 H5A 0.9600
C5 H5B 0.9600
C5 H5C 0.9600
C6 H6A 0.9600
C6 H6B 0.9600
C6 H6C 0.9600
C7 H7A 0.9600
C7 H7B 0.9600
C7 H7C 0.9600

loop_
_geom_torsion_atom_site_label_1
_geom_torsion_atom_site_label_2
_geom_torsion_atom_site_label_3
_geom_torsion_atom_site_label_4
_geom_torsion
C1 Os S1 O1 -98.5(6)
S2 Os S1 O1 -9.4(5)
S3 Os S1 O1 143.0(10)
Cl1 Os S1 O1 84.0(5)
Cl2 Os S1 O1 172.9(5)
C1 Os S1 C3 27.0(7)
S2 Os S1 C3 116.1(6)
S3 Os S1 C3 -91.5(11)
Cl1 Os S1 C3 -150.5(6)
Cl2 Os S1 C3 -61.6(6)
C1 Os S1 C2 137.6(7)
S2 Os S1 C2 -133.2(6)
S3 Os S1 C2 19.1(12)
Cl1 Os S1 C2 -39.8(6)
Cl2 Os S1 C2 49.0(6)
C1 Os S2 O2 -76.7(7)
S1 Os S2 O2 -170.7(6)
S3 Os S2 O2 12.2(6)
Cl1 Os S2 O2 99.8(6)
Cl2 Os S2 O2 -112(3)
C1 Os S2 C4 156.9(7)
S1 Os S2 C4 62.9(5)
S3 Os S2 C4 -114.2(5)
Cl1 Os S2 C4 -26.6(5)
Cl2 Os S2 C4 122(3)
C1 Os S2 C5 45.1(8)
S1 Os S2 C5 -48.8(7)
S3 Os S2 C5 134.0(6)
Cl1 Os S2 C5 -138.4(6)
Cl2 Os S2 C5 10(3)
C1 Os S3 O3 1.4(6)
S2 Os S3 O3 -87.5(4)
S1 Os S3 O3 120.1(10)
Cl1 Os S3 O3 179.2(4)
Cl2 Os S3 O3 90.4(4)
C1 Os S3 C7 128.6(6)
S2 Os S3 C7 39.7(5)
S1 Os S3 C7 -112.7(10)
Cl1 Os S3 C7 -53.7(5)
Cl2 Os S3 C7 -142.5(5)
C1 Os S3 C6 -120.8(6)
S2 Os S3 C6 150.4(5)
S1 Os S3 C6 -2.1(12)
Cl1 Os S3 C6 57.0(5)
Cl2 Os S3 C6 -31.8(5)
S2 Os C1 O4 129(20)
S1 Os C1 O4 -138(20)
S3 Os C1 O4 37(20)
Cl1 Os C1 O4 4(24)
Cl2 Os C1 O4 -53(20)
